data_4023255
loop_
_publ_author_name
'Christopher J. MacNevin'
'Rhonda L. Moore'
'Dennis C. Liotta'

_publ_section_title
;
 Stereoselective Synthesis of Quaternary Center Bearing Azetines
 and Their \b-Amino Acid Derivatives
;
_journal_name_full 'Journal of Organic Chemistry'
_journal_page_first 1264
_journal_page_last 1269
_journal_paper_doi 10.1021/jo7018202
_journal_volume 73
_journal_year 2008
_chemical_absolute_configuration ad
_chemical_formula_moiety 'C22 H25 N3 O'
_chemical_formula_sum 'C22 H25 N3 O'
_chemical_formula_weight 347.45
_chemical_name_systematic
; 
 ? 
;
_space_group_IT_number 19
_symmetry_cell_setting orthorhombic
_symmetry_space_group_name_Hall 'P 2ac 2ab'
_symmetry_space_group_name_H-M 'P 21 21 21'
_atom_sites_solution_hydrogens geom
_atom_sites_solution_primary direct
_atom_sites_solution_secondary difmap
_audit_creation_method SHELXL-97
_cell_angle_alpha 90.00
_cell_angle_beta 90.00
_cell_angle_gamma 90.00
_cell_formula_units_Z 4
_cell_length_a 5.41700(10)
_cell_length_b 18.3781(5)
_cell_length_c 19.1656(5)
_cell_measurement_reflns_used 6140
_cell_measurement_temperature 173(2)
_cell_measurement_theta_max 66.16
_cell_measurement_theta_min 8.45
_cell_volume 1908.02(8)
_computing_cell_refinement 'Bruker SMART'
_computing_data_collection 'Bruker SMART'
_computing_data_reduction 'Bruker SAINT'
_computing_molecular_graphics 'Bruker SHELXTL'
_computing_publication_material 'Bruker SHELXTL'
_computing_structure_refinement 'SHELXL-97 (Sheldrick, 1997)'
_computing_structure_solution 'SHELXS-97 (Sheldrick, 1990)'
_diffrn_ambient_temperature 173(2)
_diffrn_measured_fraction_theta_full 0.921
_diffrn_measured_fraction_theta_max 0.921
_diffrn_measurement_device_type 'CCD area detector'
_diffrn_measurement_method 'phi and omega scans'
_diffrn_radiation_monochromator graphite
_diffrn_radiation_source 'fine-focus sealed tube'
_diffrn_radiation_type CuK\a
_diffrn_radiation_wavelength 1.54178
_diffrn_reflns_av_R_equivalents 0.0189
_diffrn_reflns_av_sigmaI/netI 0.0184
_diffrn_reflns_limit_h_max 6
_diffrn_reflns_limit_h_min -5
_diffrn_reflns_limit_k_max 20
_diffrn_reflns_limit_k_min -21
_diffrn_reflns_limit_l_max 21
_diffrn_reflns_limit_l_min -21
_diffrn_reflns_number 8089
_diffrn_reflns_theta_full 66.16
_diffrn_reflns_theta_max 66.16
_diffrn_reflns_theta_min 8.45
_exptl_absorpt_coefficient_mu 0.591
_exptl_absorpt_correction_T_max 0.9114
_exptl_absorpt_correction_T_min 0.7488
_exptl_absorpt_correction_type multi-scan
_exptl_absorpt_process_details 'SADABS V2.10, Sheldrick 2003'
_exptl_crystal_colour colourless
_exptl_crystal_density_diffrn 1.210
_exptl_crystal_density_method 'not measured'
_exptl_crystal_description rod
_exptl_crystal_F_000 744
_exptl_crystal_size_max 0.52
_exptl_crystal_size_mid 0.23
_exptl_crystal_size_min 0.16
_refine_diff_density_max 0.117
_refine_diff_density_min -0.175
_refine_diff_density_rms 0.038
_refine_ls_abs_structure_details 'Flack H D (1983), Acta Cryst. A39, 876-881'
_refine_ls_abs_structure_Flack 0.0(2)
_refine_ls_extinction_method none
_refine_ls_goodness_of_fit_ref 1.089
_refine_ls_hydrogen_treatment constr
_refine_ls_matrix_type full
_refine_ls_number_parameters 238
_refine_ls_number_reflns 2879
_refine_ls_number_restraints 0
_refine_ls_restrained_S_all 1.089
_refine_ls_R_factor_all 0.0296
_refine_ls_R_factor_gt 0.0288
_refine_ls_shift/su_max 0.001
_refine_ls_shift/su_mean 0.000
_refine_ls_structure_factor_coef Fsqd
_refine_ls_weighting_details 'calc w=1/[\s^2^(Fo^2^)+(0.0400P)^2^+0.2500P] where P=(Fo^2^+2Fc^2^)/3'
_refine_ls_weighting_scheme calc
_refine_ls_wR_factor_gt 0.0700
_refine_ls_wR_factor_ref 0.0706
_reflns_number_gt 2807
_reflns_number_total 2879
_reflns_threshold_expression >2sigma(I)
_cod_data_source_file jo7018202-File002.cif
_cod_data_source_block 18a_trans
_cod_depositor_comments
;
The following automatic conversions were performed:
'_symmetry_cell_setting' value 'Orthorhombic' changed to 'orthorhombic'
according to '/home/saulius/struct/CIF-dictionaries/cif_core.dic'
dictionary named 'cif_core.dic' version 2.4.1 from 2010-06-29.

Automatic conversion script
Id: cif_fix_enum 1527 2010-12-29 10:47:43Z saulius 
;
_cod_database_code 4023255

loop_
_symmetry_equiv_pos_as_xyz
'x, y, z'
'-x+1/2, -y, z+1/2'
'-x, y+1/2, -z+1/2'
'x+1/2, -y+1/2, -z'

loop_
_atom_site_label
_atom_site_type_symbol
_atom_site_fract_x
_atom_site_fract_y
_atom_site_fract_z
_atom_site_U_iso_or_equiv
_atom_site_adp_type
_atom_site_occupancy
_atom_site_symmetry_multiplicity
_atom_site_calc_flag
_atom_site_refinement_flags
_atom_site_disorder_assembly
_atom_site_disorder_group
C1 C 0.1646(2) 1.00211(7) 0.93343(7) 0.0253(3) Uani 1 1 d . . .
C2 C 0.0666(3) 0.99875(8) 1.05278(7) 0.0306(3) Uani 1 1 d . . .
H2A H -0.0364 1.0385 1.0720 0.037 Uiso 1 1 calc R . .
H2B H 0.1619 0.9763 1.0913 0.037 Uiso 1 1 calc R . .
C3 C -0.0947(3) 0.94155(8) 1.01575(6) 0.0268(3) Uani 1 1 d . . .
H3 H -0.2722 0.9546 1.0227 0.032 Uiso 1 1 calc R . .
C4 C -0.1639(3) 0.92508(7) 0.88800(7) 0.0252(3) Uani 1 1 d . . .
C5 C -0.1556(3) 0.93492(8) 0.80988(7) 0.0266(3) Uani 1 1 d . . .
H5 H -0.0086 0.9104 0.7889 0.032 Uiso 1 1 calc R . .
C6 C -0.3812(2) 0.88183(8) 0.81575(7) 0.0266(3) Uani 1 1 d . . .
H6 H -0.5388 0.9071 0.8036 0.032 Uiso 1 1 calc R . .
C7 C -0.3631(2) 0.80979(8) 0.77952(7) 0.0256(3) Uani 1 1 d . . .
C8 C -0.1646(3) 0.76338(8) 0.79196(7) 0.0301(3) Uani 1 1 d . . .
H8 H -0.0431 0.7766 0.8254 0.036 Uiso 1 1 calc R . .
C9 C -0.1425(3) 0.69834(8) 0.75623(8) 0.0344(3) Uani 1 1 d . . .
H9 H -0.0060 0.6672 0.7652 0.041 Uiso 1 1 calc R . .
C10 C -0.3185(3) 0.67835(8) 0.70742(8) 0.0360(4) Uani 1 1 d . . .
H10 H -0.3018 0.6341 0.6822 0.043 Uiso 1 1 calc R . .
C11 C -0.5185(3) 0.72329(9) 0.69566(8) 0.0357(4) Uani 1 1 d . . .
H11 H -0.6420 0.7094 0.6631 0.043 Uiso 1 1 calc R . .
C12 C -0.5393(3) 0.78859(8) 0.73126(7) 0.0302(3) Uani 1 1 d . . .
H12 H -0.6768 0.8194 0.7224 0.036 Uiso 1 1 calc R . .
C13 C 0.4119(3) 1.08039(8) 1.01242(7) 0.0284(3) Uani 1 1 d . . .
C14 C 0.5899(3) 1.09981(8) 0.96359(7) 0.0305(3) Uani 1 1 d . . .
H14 H 0.5925 1.0769 0.9192 0.037 Uiso 1 1 calc R . .
C15 C 0.7638(3) 1.15280(9) 0.97968(8) 0.0359(4) Uani 1 1 d . . .
H15 H 0.8850 1.1657 0.9460 0.043 Uiso 1 1 calc R . .
C16 C 0.7631(3) 1.18711(9) 1.04395(8) 0.0392(4) Uani 1 1 d . . .
H16 H 0.8812 1.2238 1.0543 0.047 Uiso 1 1 calc R . .
C17 C 0.5886(3) 1.16726(9) 1.09258(9) 0.0410(4) Uani 1 1 d . . .
H17 H 0.5878 1.1901 1.1370 0.049 Uiso 1 1 calc R . .
C18 C 0.4135(3) 1.11422(9) 1.07756(8) 0.0365(4) Uani 1 1 d . . .
H18 H 0.2947 1.1010 1.1117 0.044 Uiso 1 1 calc R . .
C19 C -0.2027(3) 1.00884(8) 0.77686(8) 0.0382(4) Uani 1 1 d . . .
H19A H -0.3469 1.0314 0.7989 0.057 Uiso 1 1 calc R . .
H19B H -0.2337 1.0027 0.7268 0.057 Uiso 1 1 calc R . .
H19C H -0.0579 1.0400 0.7836 0.057 Uiso 1 1 calc R . .
C20 C -0.0554(3) 0.86283(8) 1.03941(7) 0.0307(3) Uani 1 1 d . . .
H20 H -0.1661 0.8313 1.0106 0.037 Uiso 1 1 calc R . .
C21 C -0.1343(3) 0.85468(10) 1.11549(8) 0.0416(4) Uani 1 1 d . . .
H21A H -0.1287 0.8032 1.1287 0.062 Uiso 1 1 calc R . .
H21B H -0.3029 0.8731 1.1212 0.062 Uiso 1 1 calc R . .
H21C H -0.0220 0.8825 1.1454 0.062 Uiso 1 1 calc R . .
C22 C 0.2081(3) 0.83626(10) 1.02864(9) 0.0482(5) Uani 1 1 d . . .
H22A H 0.3209 0.8655 1.0572 0.072 Uiso 1 1 calc R . .
H22B H 0.2528 0.8411 0.9793 0.072 Uiso 1 1 calc R . .
H22C H 0.2201 0.7851 1.0425 0.072 Uiso 1 1 calc R . .
N1 N -0.0295(2) 0.95393(6) 0.94230(6) 0.0273(3) Uani 1 1 d . . .
N2 N 0.2316(2) 1.02619(6) 0.99844(6) 0.0275(3) Uani 1 1 d . . .
N3 N -0.3435(2) 0.87962(7) 0.89395(6) 0.0288(3) Uani 1 1 d . . .
O1 O 0.25410(19) 1.01889(5) 0.87746(5) 0.0315(2) Uani 1 1 d . . .

loop_
_atom_site_aniso_label
_atom_site_aniso_U_11
_atom_site_aniso_U_22
_atom_site_aniso_U_33
_atom_site_aniso_U_23
_atom_site_aniso_U_13
_atom_site_aniso_U_12
C1 0.0281(7) 0.0212(7) 0.0266(7) 0.0002(6) -0.0025(6) 0.0010(6)
C2 0.0356(7) 0.0315(8) 0.0246(7) -0.0012(6) 0.0001(6) -0.0042(7)
C3 0.0282(7) 0.0299(8) 0.0222(6) 0.0003(6) -0.0006(6) -0.0014(6)
C4 0.0282(6) 0.0224(7) 0.0251(7) -0.0018(6) -0.0017(6) 0.0013(6)
C5 0.0302(7) 0.0256(7) 0.0239(7) -0.0013(6) 0.0002(6) -0.0018(6)
C6 0.0254(7) 0.0300(8) 0.0244(7) -0.0007(6) -0.0018(6) 0.0000(6)
C7 0.0273(6) 0.0280(7) 0.0215(6) 0.0019(6) 0.0040(6) -0.0049(6)
C8 0.0306(7) 0.0319(8) 0.0277(7) 0.0002(6) -0.0029(6) -0.0022(6)
C9 0.0369(8) 0.0281(8) 0.0382(8) 0.0007(6) 0.0036(7) 0.0004(7)
C10 0.0440(9) 0.0302(8) 0.0338(8) -0.0084(7) 0.0090(7) -0.0084(7)
C11 0.0369(8) 0.0402(9) 0.0300(7) -0.0066(7) -0.0001(6) -0.0118(7)
C12 0.0276(7) 0.0359(8) 0.0273(7) 0.0003(6) -0.0003(6) -0.0031(6)
C13 0.0285(7) 0.0246(7) 0.0320(7) -0.0013(6) -0.0063(6) 0.0014(6)
C14 0.0324(7) 0.0300(8) 0.0291(7) -0.0001(6) -0.0048(7) -0.0001(6)
C15 0.0335(8) 0.0361(8) 0.0380(8) 0.0064(7) -0.0061(7) -0.0054(7)
C16 0.0371(8) 0.0335(9) 0.0471(9) -0.0031(7) -0.0104(8) -0.0071(7)
C17 0.0403(9) 0.0404(9) 0.0424(9) -0.0148(8) -0.0047(8) -0.0050(7)
C18 0.0341(8) 0.0410(9) 0.0344(8) -0.0083(7) 0.0005(7) -0.0042(7)
C19 0.0497(9) 0.0320(8) 0.0328(8) 0.0056(7) -0.0075(7) -0.0053(7)
C20 0.0358(7) 0.0287(8) 0.0277(7) 0.0031(6) -0.0015(6) -0.0031(6)
C21 0.0398(8) 0.0493(10) 0.0356(8) 0.0140(8) 0.0011(7) -0.0007(8)
C22 0.0529(10) 0.0419(10) 0.0497(10) 0.0101(8) 0.0105(9) 0.0149(8)
N1 0.0330(6) 0.0262(6) 0.0228(6) 0.0017(5) -0.0023(5) -0.0044(5)
N2 0.0305(6) 0.0277(6) 0.0242(6) -0.0028(5) -0.0003(5) -0.0045(5)
N3 0.0305(6) 0.0304(6) 0.0255(6) -0.0030(5) 0.0022(5) -0.0038(5)
O1 0.0368(5) 0.0318(5) 0.0259(5) 0.0015(4) -0.0001(4) -0.0068(5)

loop_
_atom_type_symbol
_atom_type_description
_atom_type_scat_dispersion_real
_atom_type_scat_dispersion_imag
_atom_type_scat_source
C C 0.0181 0.0091 'International Tables Vol C Tables 4.2.6.8 and 6.1.1.4'
H H 0.0000 0.0000 'International Tables Vol C Tables 4.2.6.8 and 6.1.1.4'
N N 0.0311 0.0180 'International Tables Vol C Tables 4.2.6.8 and 6.1.1.4'
O O 0.0492 0.0322 'International Tables Vol C Tables 4.2.6.8 and 6.1.1.4'

loop_
_geom_angle_atom_site_label_1
_geom_angle_atom_site_label_2
_geom_angle_atom_site_label_3
_geom_angle
_geom_angle_site_symmetry_1
_geom_angle_site_symmetry_3
_geom_angle_publ_flag
O1 C1 N2 127.86(12) . . ?
O1 C1 N1 124.94(12) . . ?
N2 C1 N1 107.20(11) . . ?
N2 C2 C3 104.71(10) . . ?
N2 C2 H2A 110.8 . . ?
C3 C2 H2A 110.8 . . ?
N2 C2 H2B 110.8 . . ?
C3 C2 H2B 110.8 . . ?
H2A C2 H2B 108.9 . . ?
N1 C3 C20 113.37(12) . . ?
N1 C3 C2 101.53(11) . . ?
C20 C3 C2 115.45(11) . . ?
N1 C3 H3 108.7 . . ?
C20 C3 H3 108.7 . . ?
C2 C3 H3 108.7 . . ?
N3 C4 N1 125.64(12) . . ?
N3 C4 C5 100.85(11) . . ?
N1 C4 C5 133.51(12) . . ?
C4 C5 C19 121.01(12) . . ?
C4 C5 C6 80.27(10) . . ?
C19 C5 C6 117.09(12) . . ?
C4 C5 H5 111.7 . . ?
C19 C5 H5 111.7 . . ?
C6 C5 H5 111.7 . . ?
C7 C6 N3 115.25(11) . . ?
C7 C6 C5 117.76(11) . . ?
N3 C6 C5 89.02(10) . . ?
C7 C6 H6 111.0 . . ?
N3 C6 H6 111.0 . . ?
C5 C6 H6 111.0 . . ?
C12 C7 C8 118.31(13) . . ?
C12 C7 C6 120.85(13) . . ?
C8 C7 C6 120.81(12) . . ?
C9 C8 C7 120.75(14) . . ?
C9 C8 H8 119.6 . . ?
C7 C8 H8 119.6 . . ?
C8 C9 C10 120.26(15) . . ?
C8 C9 H9 119.9 . . ?
C10 C9 H9 119.9 . . ?
C11 C10 C9 119.44(14) . . ?
C11 C10 H10 120.3 . . ?
C9 C10 H10 120.3 . . ?
C10 C11 C12 120.12(14) . . ?
C10 C11 H11 119.9 . . ?
C12 C11 H11 119.9 . . ?
C11 C12 C7 121.09(14) . . ?
C11 C12 H12 119.5 . . ?
C7 C12 H12 119.5 . . ?
C14 C13 C18 118.94(14) . . ?
C14 C13 N2 122.00(12) . . ?
C18 C13 N2 119.05(13) . . ?
C15 C14 C13 120.05(13) . . ?
C15 C14 H14 120.0 . . ?
C13 C14 H14 120.0 . . ?
C16 C15 C14 121.01(15) . . ?
C16 C15 H15 119.5 . . ?
C14 C15 H15 119.5 . . ?
C17 C16 C15 118.92(15) . . ?
C17 C16 H16 120.5 . . ?
C15 C16 H16 120.5 . . ?
C16 C17 C18 120.94(14) . . ?
C16 C17 H17 119.5 . . ?
C18 C17 H17 119.5 . . ?
C17 C18 C13 120.14(15) . . ?
C17 C18 H18 119.9 . . ?
C13 C18 H18 119.9 . . ?
C5 C19 H19A 109.5 . . ?
C5 C19 H19B 109.5 . . ?
H19A C19 H19B 109.5 . . ?
C5 C19 H19C 109.5 . . ?
H19A C19 H19C 109.5 . . ?
H19B C19 H19C 109.5 . . ?
C22 C20 C21 111.13(13) . . ?
C22 C20 C3 113.15(13) . . ?
C21 C20 C3 109.67(13) . . ?
C22 C20 H20 107.5 . . ?
C21 C20 H20 107.5 . . ?
C3 C20 H20 107.5 . . ?
C20 C21 H21A 109.5 . . ?
C20 C21 H21B 109.5 . . ?
H21A C21 H21B 109.5 . . ?
C20 C21 H21C 109.5 . . ?
H21A C21 H21C 109.5 . . ?
H21B C21 H21C 109.5 . . ?
C20 C22 H22A 109.5 . . ?
C20 C22 H22B 109.5 . . ?
H22A C22 H22B 109.5 . . ?
C20 C22 H22C 109.5 . . ?
H22A C22 H22C 109.5 . . ?
H22B C22 H22C 109.5 . . ?
C4 N1 C1 123.70(11) . . ?
C4 N1 C3 122.54(11) . . ?
C1 N1 C3 113.52(11) . . ?
C1 N2 C13 125.43(12) . . ?
C1 N2 C2 111.96(11) . . ?
C13 N2 C2 121.86(11) . . ?
C4 N3 C6 89.80(10) . . ?

loop_
_geom_bond_atom_site_label_1
_geom_bond_atom_site_label_2
_geom_bond_distance
_geom_bond_site_symmetry_2
_geom_bond_publ_flag
C1 O1 1.2169(16) . ?
C1 N2 1.3713(17) . ?
C1 N1 1.3851(17) . ?
C2 N2 1.4624(18) . ?
C2 C3 1.5399(19) . ?
C2 H2A 0.9900 . ?
C2 H2B 0.9900 . ?
C3 N1 1.4690(17) . ?
C3 C20 1.531(2) . ?
C3 H3 1.0000 . ?
C4 N3 1.2877(18) . ?
C4 N1 1.3763(18) . ?
C4 C5 1.5087(19) . ?
C5 C19 1.5202(19) . ?
C5 C6 1.568(2) . ?
C5 H5 1.0000 . ?
C6 C7 1.498(2) . ?
C6 N3 1.5131(17) . ?
C6 H6 1.0000 . ?
C7 C12 1.385(2) . ?
C7 C8 1.393(2) . ?
C8 C9 1.383(2) . ?
C8 H8 0.9500 . ?
C9 C10 1.386(2) . ?
C9 H9 0.9500 . ?
C10 C11 1.381(2) . ?
C10 H10 0.9500 . ?
C11 C12 1.385(2) . ?
C11 H11 0.9500 . ?
C12 H12 0.9500 . ?
C13 C14 1.390(2) . ?
C13 C18 1.395(2) . ?
C13 N2 1.4206(18) . ?
C14 C15 1.390(2) . ?
C14 H14 0.9500 . ?
C15 C16 1.384(2) . ?
C15 H15 0.9500 . ?
C16 C17 1.377(2) . ?
C16 H16 0.9500 . ?
C17 C18 1.390(2) . ?
C17 H17 0.9500 . ?
C18 H18 0.9500 . ?
C19 H19A 0.9800 . ?
C19 H19B 0.9800 . ?
C19 H19C 0.9800 . ?
C20 C22 1.522(2) . ?
C20 C21 1.527(2) . ?
C20 H20 1.0000 . ?
C21 H21A 0.9800 . ?
C21 H21B 0.9800 . ?
C21 H21C 0.9800 . ?
C22 H22A 0.9800 . ?
C22 H22B 0.9800 . ?
C22 H22C 0.9800 . ?

loop_
_geom_torsion_atom_site_label_1
_geom_torsion_atom_site_label_2
_geom_torsion_atom_site_label_3
_geom_torsion_atom_site_label_4
_geom_torsion
_geom_torsion_site_symmetry_1
_geom_torsion_site_symmetry_2
_geom_torsion_site_symmetry_3
_geom_torsion_site_symmetry_4
_geom_torsion_publ_flag
N2 C2 C3 N1 -9.94(14) . . . . ?
N2 C2 C3 C20 113.11(13) . . . . ?
N3 C4 C5 C19 117.83(15) . . . . ?
N1 C4 C5 C19 -61.6(2) . . . . ?
N3 C4 C5 C6 1.98(11) . . . . ?
N1 C4 C5 C6 -177.47(16) . . . . ?
C4 C5 C6 C7 -119.89(13) . . . . ?
C19 C5 C6 C7 120.15(14) . . . . ?
C4 C5 C6 N3 -1.66(9) . . . . ?
C19 C5 C6 N3 -121.62(12) . . . . ?
N3 C6 C7 C12 132.83(13) . . . . ?
C5 C6 C7 C12 -124.06(14) . . . . ?
N3 C6 C7 C8 -49.11(17) . . . . ?
C5 C6 C7 C8 54.00(17) . . . . ?
C12 C7 C8 C9 1.0(2) . . . . ?
C6 C7 C8 C9 -177.14(13) . . . . ?
C7 C8 C9 C10 -0.1(2) . . . . ?
C8 C9 C10 C11 -1.1(2) . . . . ?
C9 C10 C11 C12 1.5(2) . . . . ?
C10 C11 C12 C7 -0.6(2) . . . . ?
C8 C7 C12 C11 -0.6(2) . . . . ?
C6 C7 C12 C11 177.51(13) . . . . ?
C18 C13 C14 C15 -0.8(2) . . . . ?
N2 C13 C14 C15 -179.57(13) . . . . ?
C13 C14 C15 C16 -0.2(2) . . . . ?
C14 C15 C16 C17 0.9(2) . . . . ?
C15 C16 C17 C18 -0.7(2) . . . . ?
C16 C17 C18 C13 -0.3(2) . . . . ?
C14 C13 C18 C17 1.0(2) . . . . ?
N2 C13 C18 C17 179.80(14) . . . . ?
N1 C3 C20 C22 56.86(17) . . . . ?
C2 C3 C20 C22 -59.67(17) . . . . ?
N1 C3 C20 C21 -178.44(12) . . . . ?
C2 C3 C20 C21 65.03(16) . . . . ?
N3 C4 N1 C1 179.20(13) . . . . ?
C5 C4 N1 C1 -1.5(2) . . . . ?
N3 C4 N1 C3 -6.7(2) . . . . ?
C5 C4 N1 C3 172.60(14) . . . . ?
O1 C1 N1 C4 -7.6(2) . . . . ?
N2 C1 N1 C4 172.24(13) . . . . ?
O1 C1 N1 C3 177.87(13) . . . . ?
N2 C1 N1 C3 -2.30(15) . . . . ?
C20 C3 N1 C4 68.79(17) . . . . ?
C2 C3 N1 C4 -166.74(12) . . . . ?
C20 C3 N1 C1 -116.60(13) . . . . ?
C2 C3 N1 C1 7.87(15) . . . . ?
O1 C1 N2 C13 4.6(2) . . . . ?
N1 C1 N2 C13 -175.18(12) . . . . ?
O1 C1 N2 C2 174.87(14) . . . . ?
N1 C1 N2 C2 -4.95(15) . . . . ?
C14 C13 N2 C1 -19.2(2) . . . . ?
C18 C13 N2 C1 161.98(14) . . . . ?
C14 C13 N2 C2 171.46(13) . . . . ?
C18 C13 N2 C2 -7.3(2) . . . . ?
C3 C2 N2 C1 9.69(15) . . . . ?
C3 C2 N2 C13 -179.68(12) . . . . ?
N1 C4 N3 C6 177.49(14) . . . . ?
C5 C4 N3 C6 -2.03(11) . . . . ?
C7 C6 N3 C4 122.38(12) . . . . ?
C5 C6 N3 C4 1.92(11) . . . . ?

loop_
_cod_related_entry_id
_cod_related_entry_database
_cod_related_entry_code
1 ChemSpider 21196734
